data_7132215
loop_
_publ_author_name
'Beau, Maxime'
'Jeannin, olivier'
'Fourmigu\'e, Marc'
'Aubert, Emmanuel'
'Espinosa, Enrique'
'Lee, Sunhee'
'Han, Won-Sik'
'Jeon, Ie-Rang'

_publ_section_title
;
 Carborane-based heteromolecular extended networks driven by directional
 C--Te&#x2022;&#x2022;&#x2022;N chalcogen bonding interactions
;
_journal_name_full 'Chemical Communications'
_journal_paper_doi 10.1039/D3CC04338J
_journal_year 2023
_chemical_formula_moiety 'C3 H13 B10 Te, C12 H12 N2'
_chemical_formula_sum 'C15 H26 B10 N2 Te'
_chemical_formula_weight 470.08
_space_group_IT_number 2
_space_group_name_Hall '-P 1'
_space_group_name_H-M_alt 'P -1'
_symmetry_cell_setting triclinic
_symmetry_Int_Tables_number 2
_symmetry_space_group_name_Hall '-P 1'
_symmetry_space_group_name_H-M 'P -1'
_atom_sites_solution_hydrogens geom
_audit_conform_dict_location ftp://ftp.iucr.org/pub/cif_core.dic
_audit_conform_dict_name cif_core.dic
_audit_conform_dict_version 2.4.3
_audit_creation_date 2023-05-17T11:06:20-00:00
_audit_creation_method 'WinGX routine CIF_UPDATE'
_audit_update_record
;
2023-07-24 deposited with the CCDC.	2023-10-16 downloaded from the CCDC.
;
_cell_angle_alpha 91.921(2)
_cell_angle_beta 91.798(2)
_cell_angle_gamma 95.622(2)
_cell_formula_units_Z 2
_cell_length_a 6.8598(4)
_cell_length_b 9.2021(5)
_cell_length_c 17.6583(10)
_cell_measurement_reflns_used 9018
_cell_measurement_temperature 150(2)
_cell_measurement_theta_max 27.56
_cell_measurement_theta_min 3.26
_cell_measurement_wavelength 0.71073
_cell_volume 1108.01(11)
_computing_cell_refinement 'APEX3 (Bruker, 2015)'
_computing_data_collection 'SAINT (Bruker, 2014)'
_computing_data_reduction 'SAINT (Bruker, 2014)'
_computing_molecular_graphics 'Ortep for Windows (Farrugia, 2012)'
_computing_publication_material 'WinGX publication routines (Farrugia, 2012)'
_computing_structure_refinement 'SHELXL-2014/7 (Sheldrick, 2014)'
_diffrn_ambient_temperature 150(2)
_diffrn_detector CMOS-PHOTON70
_diffrn_detector_area_resol_mean 7.39
_diffrn_measured_fraction_theta_full 0.973
_diffrn_measured_fraction_theta_max 0.973
_diffrn_measurement_device_type 'D8 VENTURE Bruker AXS'
_diffrn_measurement_method 'rotation images'
_diffrn_radiation_monochromator 'multilayer monochromator'
_diffrn_radiation_probe x-ray
_diffrn_radiation_source 'Incoatec microfocus sealed tube'
_diffrn_radiation_type MoK\a
_diffrn_radiation_wavelength 0.71073
_diffrn_reflns_av_unetI/netI 0.0214
_diffrn_reflns_Laue_measured_fraction_full 0.973
_diffrn_reflns_Laue_measured_fraction_max 0.973
_diffrn_reflns_limit_h_max 8
_diffrn_reflns_limit_h_min -8
_diffrn_reflns_limit_k_max 11
_diffrn_reflns_limit_k_min -11
_diffrn_reflns_limit_l_max 22
_diffrn_reflns_limit_l_min 0
_diffrn_reflns_number 4972
_diffrn_reflns_point_group_measured_fraction_full 0.973
_diffrn_reflns_point_group_measured_fraction_max 0.973
_diffrn_reflns_theta_full 25.242
_diffrn_reflns_theta_max 27.554
_diffrn_reflns_theta_min 2.225
_diffrn_standards_number 0
_exptl_absorpt_coefficient_mu 1.345
_exptl_absorpt_correction_T_max 0.828
_exptl_absorpt_correction_T_min 0.761
_exptl_absorpt_correction_type multi-scan
_exptl_absorpt_process_details
;
 TWINABS - Bruker AXS scaling for twinned crystals - Version 2012/1
;
_exptl_crystal_colour colorless
_exptl_crystal_density_diffrn 1.409
_exptl_crystal_density_method 'not measured'
_exptl_crystal_description prism
_exptl_crystal_F_000 464
_exptl_crystal_size_max 0.21
_exptl_crystal_size_mid 0.19
_exptl_crystal_size_min 0.14
_refine_diff_density_max 0.479
_refine_diff_density_min -0.488
_refine_diff_density_rms 0.077
_refine_ls_extinction_method none
_refine_ls_goodness_of_fit_ref 1.087
_refine_ls_hydrogen_treatment constr
_refine_ls_matrix_type full
_refine_ls_number_constraints 0
_refine_ls_number_parameters 255
_refine_ls_number_reflns 4972
_refine_ls_number_restraints 0
_refine_ls_restrained_S_all 1.087
_refine_ls_R_factor_all 0.0281
_refine_ls_R_factor_gt 0.0253
_refine_ls_shift/su_max 0.002
_refine_ls_shift/su_mean 0
_refine_ls_structure_factor_coef Fsqd
_refine_ls_weighting_details 'w=1/[\s^2^(Fo^2^)+(0.0251P)^2^+1.2247P] where P=(Fo^2^+2Fc^2^)/3'
_refine_ls_weighting_scheme calc
_refine_ls_wR_factor_gt 0.0615
_refine_ls_wR_factor_ref 0.0633
_reflns_Friedel_coverage 0
_reflns_number_gt 4710
_reflns_number_total 4972
_reflns_threshold_expression 'I > 2\s(I)'
_cod_data_source_file d3cc04338j2.cif
_cod_data_source_block shelx_CCDC3
_cod_database_code 7132215

loop_
_symmetry_equiv_pos_as_xyz
'x, y, z'
'-x, -y, -z'

loop_
_atom_site_label
_atom_site_type_symbol
_atom_site_fract_x
_atom_site_fract_y
_atom_site_fract_z
_atom_site_U_iso_or_equiv
_atom_site_adp_type
_atom_site_occupancy
_atom_site_site_symmetry_order
_atom_site_calc_flag
_atom_site_refinement_flags_posn
_atom_site_refinement_flags_adp
_atom_site_refinement_flags_occupancy
_atom_site_disorder_assembly
_atom_site_disorder_group
C1 C 0.8966(4) 0.6242(3) 0.27294(13) 0.0176(4) Uani 1 1 d . . . . .
C2 C 1.0487(5) 0.9562(4) 0.3043(3) 0.0571(12) Uani 1 1 d . . . . .
H2A H 1.170464 0.908878 0.307681 0.086 Uiso 1 1 calc R U . . .
H2B H 1.061144 1.044578 0.337386 0.086 Uiso 1 1 calc R U . . .
H2C H 1.023754 0.982605 0.251862 0.086 Uiso 1 1 calc R U . . .
C3 C 0.7751(4) 0.5792(3) 0.19197(14) 0.0229(5) Uani 1 1 d . . . . .
H3 H 0.662838 0.648937 0.16973 0.027 Uiso 1 1 calc R U . . .
C4 C 0.4432(4) 0.7622(3) 0.06290(17) 0.0312(6) Uani 1 1 d . . . . .
H4 H 0.47983 0.669883 0.046154 0.037 Uiso 1 1 calc R U . . .
C5 C 0.3098(4) 0.8277(3) 0.01789(15) 0.0288(6) Uani 1 1 d . . . . .
H5 H 0.258428 0.780966 -0.028263 0.035 Uiso 1 1 calc R U . . .
C6 C 0.2524(4) 0.9621(3) 0.04095(15) 0.0223(5) Uani 1 1 d . . . . .
C7 C 0.3350(4) 1.0235(3) 0.10919(16) 0.0273(5) Uani 1 1 d . . . . .
H7 H 0.300639 1.115513 0.12755 0.033 Uiso 1 1 calc R U . . .
C8 C 0.4673(4) 0.9500(3) 0.15008(16) 0.0313(6) Uani 1 1 d . . . . .
H8 H 0.521459 0.994125 0.19645 0.038 Uiso 1 1 calc R U . . .
C9 C 0.1049(4) 1.0349(3) -0.00552(16) 0.0259(5) Uani 1 1 d . . . . .
H9A H 0.135758 1.026625 -0.059792 0.031 Uiso 1 1 calc R U . . .
H9B H 0.113558 1.140056 0.009464 0.031 Uiso 1 1 calc R U . . .
C10 C 0.4633(5) 0.9083(4) 0.59615(19) 0.0390(7) Uani 1 1 d . . . . .
H10 H 0.539682 0.970089 0.632361 0.047 Uiso 1 1 calc R U . . .
C11 C 0.5463(5) 0.7902(3) 0.56409(19) 0.0369(7) Uani 1 1 d . . . . .
H11 H 0.675699 0.771805 0.578763 0.044 Uiso 1 1 calc R U . . .
C12 C 0.4387(5) 0.6993(3) 0.51042(15) 0.0281(6) Uani 1 1 d . . . . .
C13 C 0.2511(5) 0.7329(3) 0.49192(16) 0.0345(7) Uani 1 1 d . . . . .
H13 H 0.171873 0.674271 0.455246 0.041 Uiso 1 1 calc R U . . .
C14 C 0.1795(5) 0.8524(3) 0.52721(17) 0.0334(6) Uani 1 1 d . . . . .
H14 H 0.050208 0.873245 0.513834 0.04 Uiso 1 1 calc R U . . .
C15 C 0.5202(5) 0.5669(3) 0.47575(16) 0.0346(7) Uani 1 1 d . . . . .
H15A H 0.663441 0.58807 0.470669 0.042 Uiso 1 1 calc R U . . .
H15B H 0.460227 0.545388 0.424383 0.042 Uiso 1 1 calc R U . . .
B1 B 0.9658(5) 0.3344(3) 0.16998(19) 0.0288(7) Uani 1 1 d . . . . .
H1 H 0.990086 0.234774 0.134708 0.035 Uiso 1 1 calc R U . . .
B2 B 1.0992(5) 0.3791(3) 0.25710(19) 0.0263(6) Uani 1 1 d . . . . .
H2 H 1.211249 0.309192 0.279382 0.032 Uiso 1 1 calc R U . . .
B3 B 1.1437(5) 0.4906(4) 0.17693(19) 0.0296(7) Uani 1 1 d . . . . .
H3A H 1.284736 0.49455 0.146438 0.036 Uiso 1 1 calc R U . . .
B4 B 0.8418(5) 0.3214(3) 0.25743(18) 0.0264(6) Uani 1 1 d . . . . .
H4A H 0.783859 0.214011 0.280114 0.032 Uiso 1 1 calc R U . . .
B5 B 0.9449(4) 0.4693(3) 0.31783(16) 0.0223(5) Uani 1 1 d . . . . .
H5A H 0.954989 0.460452 0.3809 0.027 Uiso 1 1 calc R U . . .
B6 B 1.1286(4) 0.5735(3) 0.26907(18) 0.0239(6) Uani 1 1 d . . . . .
H6 H 1.259119 0.63328 0.29992 0.029 Uiso 1 1 calc R U . . .
B7 B 0.9151(5) 0.4991(4) 0.12824(17) 0.0295(7) Uani 1 1 d . . . . .
H7A H 0.903397 0.509912 0.06531 0.035 Uiso 1 1 calc R U . . .
B8 B 0.7303(5) 0.3956(4) 0.17758(19) 0.0291(7) Uani 1 1 d . . . . .
H8A H 0.597376 0.338342 0.147131 0.035 Uiso 1 1 calc R U . . .
B9 B 1.0163(5) 0.6477(3) 0.18938(17) 0.0248(6) Uani 1 1 d . . . . .
H9 H 1.070071 0.756693 0.167455 0.03 Uiso 1 1 calc R U . . .
B10 B 0.7166(4) 0.4797(3) 0.26899(17) 0.0226(6) Uani 1 1 d . . . . .
H10A H 0.575212 0.47971 0.299036 0.027 Uiso 1 1 calc R U . . .
N1 N 0.5231(4) 0.8206(3) 0.12815(15) 0.0318(5) Uani 1 1 d . . . . .
N2 N 0.2818(4) 0.9396(3) 0.57872(14) 0.0294(5) Uani 1 1 d . . . . .
Te1 Te 0.81209(3) 0.81006(2) 0.33924(2) 0.02208(6) Uani 1 1 d . . . . .

loop_
_atom_site_aniso_label
_atom_site_aniso_U_11
_atom_site_aniso_U_22
_atom_site_aniso_U_33
_atom_site_aniso_U_23
_atom_site_aniso_U_13
_atom_site_aniso_U_12
C1 0.0171(11) 0.0164(10) 0.0192(11) -0.0012(8) 0.0007(9) 0.0020(8)
C2 0.0414(19) 0.0226(15) 0.106(3) -0.0112(17) 0.036(2) -0.0105(13)
C3 0.0245(13) 0.0254(12) 0.0199(11) -0.0042(9) -0.0041(10) 0.0112(10)
C4 0.0308(15) 0.0298(14) 0.0349(15) 0.0021(11) 0.0024(12) 0.0118(11)
C5 0.0306(14) 0.0297(14) 0.0269(14) -0.0001(11) 0.0002(12) 0.0078(11)
C6 0.0192(12) 0.0251(12) 0.0231(12) 0.0053(9) 0.0033(10) 0.0022(9)
C7 0.0249(13) 0.0267(13) 0.0307(14) -0.0026(10) 0.0007(11) 0.0063(10)
C8 0.0279(14) 0.0355(15) 0.0300(14) -0.0010(11) -0.0078(12) 0.0044(12)
C9 0.0229(13) 0.0275(13) 0.0281(13) 0.0082(10) 0.0005(10) 0.0047(10)
C10 0.0385(17) 0.0349(16) 0.0425(17) -0.0171(13) -0.0015(14) 0.0051(13)
C11 0.0312(15) 0.0359(16) 0.0443(17) -0.0082(13) 0.0012(13) 0.0094(12)
C12 0.0446(17) 0.0187(12) 0.0227(12) 0.0007(9) 0.0130(12) 0.0082(11)
C13 0.0505(19) 0.0249(14) 0.0281(13) -0.0067(11) -0.0072(13) 0.0092(13)
C14 0.0425(17) 0.0257(14) 0.0329(14) -0.0033(11) -0.0072(13) 0.0125(12)
C15 0.057(2) 0.0198(12) 0.0304(13) 0.0034(10) 0.0211(13) 0.0135(12)
B1 0.0288(16) 0.0269(15) 0.0317(16) -0.0098(12) 0.0002(13) 0.0120(12)
B2 0.0253(15) 0.0202(13) 0.0344(16) -0.0011(11) -0.0039(12) 0.0092(11)
B3 0.0251(15) 0.0298(16) 0.0364(17) 0.0011(13) 0.0109(13) 0.0120(12)
B4 0.0270(15) 0.0181(13) 0.0339(15) -0.0029(11) 0.0018(13) 0.0018(11)
B5 0.0268(15) 0.0187(13) 0.0217(12) 0.0024(10) 0.0000(11) 0.0029(11)
B6 0.0171(13) 0.0224(14) 0.0321(15) -0.0002(11) -0.0032(11) 0.0041(11)
B7 0.0349(17) 0.0348(17) 0.0209(14) -0.0035(12) -0.0005(12) 0.0171(13)
B8 0.0238(15) 0.0281(15) 0.0350(16) -0.0144(12) -0.0055(13) 0.0080(12)
B9 0.0248(14) 0.0251(14) 0.0263(14) 0.0045(11) 0.0064(12) 0.0086(11)
B10 0.0196(13) 0.0196(13) 0.0281(14) -0.0049(11) 0.0027(11) 0.0007(10)
N1 0.0273(12) 0.0366(13) 0.0336(13) 0.0069(10) -0.0002(10) 0.0117(10)
N2 0.0362(13) 0.0222(11) 0.0307(12) -0.0040(9) 0.0027(10) 0.0079(9)
Te1 0.02582(10) 0.01735(9) 0.02285(8) -0.00348(6) 0.00004(7) 0.00271(5)

loop_
_atom_type_symbol
_atom_type_description
_atom_type_scat_dispersion_real
_atom_type_scat_dispersion_imag
_atom_type_scat_source
C C 0.0033 0.0016 'International Tables Vol C Tables 4.2.6.8 and 6.1.1.4'
H H 0 0 'International Tables Vol C Tables 4.2.6.8 and 6.1.1.4'
B B 0.0013 0.0007 'International Tables Vol C Tables 4.2.6.8 and 6.1.1.4'
N N 0.0061 0.0033 'International Tables Vol C Tables 4.2.6.8 and 6.1.1.4'
Te Te -0.5308 1.6751 'International Tables Vol C Tables 4.2.6.8 and 6.1.1.4'

loop_
_geom_angle_atom_site_label_1
_geom_angle_atom_site_label_2
_geom_angle_atom_site_label_3
_geom_angle
_geom_angle_site_symmetry_1
_geom_angle_site_symmetry_3
_geom_angle_publ_flag
C3 C1 B6 109.99(19) . . ?
C3 C1 B5 109.51(18) . . ?
B6 C1 B5 62.48(17) . . ?
C3 C1 B9 61.08(17) . . ?
B6 C1 B9 62.30(17) . . ?
B5 C1 B9 113.64(19) . . ?
C3 C1 B10 60.52(16) . . ?
B6 C1 B10 113.95(19) . . ?
B5 C1 B10 62.35(16) . . ?
B9 C1 B10 113.6(2) . . ?
C3 C1 Te1 117.87(15) . . ?
B6 C1 Te1 125.10(16) . . ?
B5 C1 Te1 119.39(15) . . ?
B9 C1 Te1 121.22(16) . . ?
B10 C1 Te1 112.08(15) . . ?
Te1 C2 H2A 109.5 . . ?
Te1 C2 H2B 109.5 . . ?
H2A C2 H2B 109.5 . . ?
Te1 C2 H2C 109.5 . . ?
H2A C2 H2C 109.5 . . ?
H2B C2 H2C 109.5 . . ?
C1 C3 B8 112.3(2) . . ?
C1 C3 B7 112.1(2) . . ?
B8 C3 B7 63.19(19) . . ?
C1 C3 B10 61.79(16) . . ?
B8 C3 B10 63.02(18) . . ?
B7 C3 B10 115.4(2) . . ?
C1 C3 B9 61.44(16) . . ?
B8 C3 B9 115.5(2) . . ?
B7 C3 B9 63.07(18) . . ?
B10 C3 B9 115.0(2) . . ?
C1 C3 H3 120.5 . . ?
B8 C3 H3 117.7 . . ?
B7 C3 H3 117.8 . . ?
B10 C3 H3 117.2 . . ?
B9 C3 H3 117.3 . . ?
N1 C4 C5 124.2(3) . . ?
N1 C4 H4 117.9 . . ?
C5 C4 H4 117.9 . . ?
C6 C5 C4 119.3(3) . . ?
C6 C5 H5 120.3 . . ?
C4 C5 H5 120.3 . . ?
C5 C6 C7 116.8(2) . . ?
C5 C6 C9 120.8(2) . . ?
C7 C6 C9 122.4(2) . . ?
C8 C7 C6 119.7(3) . . ?
C8 C7 H7 120.2 . . ?
C6 C7 H7 120.2 . . ?
N1 C8 C7 123.8(3) . . ?
N1 C8 H8 118.1 . . ?
C7 C8 H8 118.1 . . ?
C6 C9 C9 111.4(3) . 2_575 ?
C6 C9 H9A 109.4 . . ?
C9 C9 H9A 109.4 2_575 . ?
C6 C9 H9B 109.4 . . ?
C9 C9 H9B 109.4 2_575 . ?
H9A C9 H9B 108 . . ?
N2 C10 C11 123.3(3) . . ?
N2 C10 H10 118.3 . . ?
C11 C10 H10 118.3 . . ?
C12 C11 C10 119.5(3) . . ?
C12 C11 H11 120.3 . . ?
C10 C11 H11 120.3 . . ?
C13 C12 C11 117.0(2) . . ?
C13 C12 C15 121.5(3) . . ?
C11 C12 C15 121.4(3) . . ?
C12 C13 C14 119.6(3) . . ?
C12 C13 H13 120.2 . . ?
C14 C13 H13 120.2 . . ?
N2 C14 C13 123.6(3) . . ?
N2 C14 H14 118.2 . . ?
C13 C14 H14 118.2 . . ?
C12 C15 C15 111.4(3) . 2_666 ?
C12 C15 H15A 109.3 . . ?
C15 C15 H15A 109.3 2_666 . ?
C12 C15 H15B 109.3 . . ?
C15 C15 H15B 109.3 2_666 . ?
H15A C15 H15B 108 . . ?
B7 B1 B8 60.35(19) . . ?
B7 B1 B2 108.2(2) . . ?
B8 B1 B2 108.2(2) . . ?
B7 B1 B4 108.2(2) . . ?
B8 B1 B4 59.74(19) . . ?
B2 B1 B4 60.34(18) . . ?
B7 B1 B3 59.84(19) . . ?
B8 B1 B3 108.3(2) . . ?
B2 B1 B3 60.27(19) . . ?
B4 B1 B3 108.5(2) . . ?
B7 B1 H1 121.6 . . ?
B8 B1 H1 121.6 . . ?
B2 B1 H1 121.5 . . ?
B4 B1 H1 121.5 . . ?
B3 B1 H1 121.5 . . ?
B5 B2 B1 107.6(2) . . ?
B5 B2 B6 59.67(16) . . ?
B1 B2 B6 107.7(2) . . ?
B5 B2 B3 107.6(2) . . ?
B1 B2 B3 60.14(19) . . ?
B6 B2 B3 59.83(18) . . ?
B5 B2 B4 59.77(17) . . ?
B1 B2 B4 60.05(18) . . ?
B6 B2 B4 107.6(2) . . ?
B3 B2 B4 108.2(2) . . ?
B5 B2 H2 122.1 . . ?
B1 B2 H2 121.8 . . ?
B6 B2 H2 122 . . ?
B3 B2 H2 121.7 . . ?
B4 B2 H2 121.7 . . ?
B9 B3 B7 60.42(18) . . ?
B9 B3 B6 59.76(17) . . ?
B7 B3 B6 107.7(2) . . ?
B9 B3 B1 107.7(2) . . ?
B7 B3 B1 59.45(19) . . ?
B6 B3 B1 107.3(2) . . ?
B9 B3 B2 107.8(2) . . ?
B7 B3 B2 107.3(2) . . ?
B6 B3 B2 59.88(17) . . ?
B1 B3 B2 59.59(18) . . ?
B9 B3 H3A 121.6 . . ?
B7 B3 H3A 121.9 . . ?
B6 B3 H3A 122 . . ?
B1 B3 H3A 122.2 . . ?
B2 B3 H3A 122.1 . . ?
B10 B4 B8 60.15(17) . . ?
B10 B4 B5 60.08(17) . . ?
B8 B4 B5 107.8(2) . . ?
B10 B4 B1 107.5(2) . . ?
B8 B4 B1 59.61(18) . . ?
B5 B4 B1 107.1(2) . . ?
B10 B4 B2 107.7(2) . . ?
B8 B4 B2 107.5(2) . . ?
B5 B4 B2 59.56(17) . . ?
B1 B4 B2 59.61(18) . . ?
B10 B4 H4A 121.7 . . ?
B8 B4 H4A 121.8 . . ?
B5 B4 H4A 122.1 . . ?
B1 B4 H4A 122.3 . . ?
B2 B4 H4A 122.1 . . ?
C1 B5 B6 58.62(15) . . ?
C1 B5 B2 105.6(2) . . ?
B6 B5 B2 60.50(17) . . ?
C1 B5 B10 59.19(16) . . ?
B6 B5 B10 108.2(2) . . ?
B2 B5 B10 108.4(2) . . ?
C1 B5 B4 105.7(2) . . ?
B6 B5 B4 109.0(2) . . ?
B2 B5 B4 60.67(17) . . ?
B10 B5 B4 59.81(17) . . ?
C1 B5 H5A 124.2 . . ?
B6 B5 H5A 121.2 . . ?
B2 B5 H5A 121.8 . . ?
B10 B5 H5A 121.5 . . ?
B4 B5 H5A 121.7 . . ?
C1 B6 B5 58.89(15) . . ?
C1 B6 B9 59.31(15) . . ?
B5 B6 B9 108.3(2) . . ?
C1 B6 B3 105.5(2) . . ?
B5 B6 B3 108.1(2) . . ?
B9 B6 B3 59.78(17) . . ?
C1 B6 B2 105.3(2) . . ?
B5 B6 B2 59.83(17) . . ?
B9 B6 B2 108.1(2) . . ?
B3 B6 B2 60.29(18) . . ?
C1 B6 H6 124.1 . . ?
B5 B6 H6 121.5 . . ?
B9 B6 H6 121.4 . . ?
B3 B6 H6 122.2 . . ?
B2 B6 H6 122.2 . . ?
C3 B7 B1 104.3(2) . . ?
C3 B7 B3 104.7(2) . . ?
B1 B7 B3 60.71(19) . . ?
C3 B7 B8 58.36(17) . . ?
B1 B7 B8 59.89(18) . . ?
B3 B7 B8 108.6(2) . . ?
C3 B7 B9 58.94(16) . . ?
B1 B7 B9 108.2(2) . . ?
B3 B7 B9 59.72(18) . . ?
B8 B7 B9 108.2(2) . . ?
C3 B7 H7A 125.1 . . ?
B1 B7 H7A 122.3 . . ?
B3 B7 H7A 122 . . ?
B8 B7 H7A 121.4 . . ?
B9 B7 H7A 121.4 . . ?
C3 B8 B1 104.2(2) . . ?
C3 B8 B4 104.6(2) . . ?
B1 B8 B4 60.65(19) . . ?
C3 B8 B10 58.64(16) . . ?
B1 B8 B10 108.2(2) . . ?
B4 B8 B10 59.91(17) . . ?
C3 B8 B7 58.45(17) . . ?
B1 B8 B7 59.76(19) . . ?
B4 B8 B7 108.4(2) . . ?
B10 B8 B7 107.9(2) . . ?
C3 B8 H8A 125.1 . . ?
B1 B8 H8A 122.3 . . ?
B4 B8 H8A 122 . . ?
B10 B8 H8A 121.5 . . ?
B7 B8 H8A 121.5 . . ?
C3 B9 C1 57.48(15) . . ?
C3 B9 B6 104.1(2) . . ?
C1 B9 B6 58.39(16) . . ?
C3 B9 B3 104.1(2) . . ?
C1 B9 B3 105.3(2) . . ?
B6 B9 B3 60.46(18) . . ?
C3 B9 B7 57.99(17) . . ?
C1 B9 B7 104.9(2) . . ?
B6 B9 B7 107.8(2) . . ?
B3 B9 B7 59.86(18) . . ?
C3 B9 H9 125.1 . . ?
C1 B9 H9 124.1 . . ?
B6 B9 H9 122.3 . . ?
B3 B9 H9 122.8 . . ?
B7 B9 H9 122.3 . . ?
C3 B10 C1 57.69(15) . . ?
C3 B10 B4 104.4(2) . . ?
C1 B10 B4 105.4(2) . . ?
C3 B10 B8 58.34(17) . . ?
C1 B10 B8 105.3(2) . . ?
B4 B10 B8 59.94(17) . . ?
C3 B10 B5 104.2(2) . . ?
C1 B10 B5 58.46(15) . . ?
B4 B10 B5 60.12(17) . . ?
B8 B10 B5 107.7(2) . . ?
C3 B10 H10A 124.8 . . ?
C1 B10 H10A 123.9 . . ?
B4 B10 H10A 122.8 . . ?
B8 B10 H10A 122.1 . . ?
B5 B10 H10A 122.5 . . ?
C4 N1 C8 116.2(2) . . ?
C14 N2 C10 117.0(2) . . ?
C2 Te1 C1 94.38(11) . . ?

loop_
_geom_bond_atom_site_label_1
_geom_bond_atom_site_label_2
_geom_bond_distance
_geom_bond_site_symmetry_2
_geom_bond_publ_flag
C1 C3 1.652(3) . ?
C1 B6 1.704(4) . ?
C1 B5 1.709(4) . ?
C1 B9 1.721(4) . ?
C1 B10 1.722(4) . ?
C1 Te1 2.176(2) . ?
C2 Te1 2.125(3) . ?
C2 H2A 0.98 . ?
C2 H2B 0.98 . ?
C2 H2C 0.98 . ?
C3 B8 1.696(4) . ?
C3 B7 1.698(4) . ?
C3 B10 1.701(4) . ?
C3 B9 1.715(4) . ?
C3 H3 1.12 . ?
C4 N1 1.333(4) . ?
C4 C5 1.388(4) . ?
C4 H4 0.95 . ?
C5 C6 1.386(4) . ?
C5 H5 0.95 . ?
C6 C7 1.393(4) . ?
C6 C9 1.505(3) . ?
C7 C8 1.384(4) . ?
C7 H7 0.95 . ?
C8 N1 1.335(4) . ?
C8 H8 0.95 . ?
C9 C9 1.538(5) 2_575 ?
C9 H9A 0.99 . ?
C9 H9B 0.99 . ?
C10 N2 1.334(4) . ?
C10 C11 1.387(4) . ?
C10 H10 0.95 . ?
C11 C12 1.387(4) . ?
C11 H11 0.95 . ?
C12 C13 1.384(5) . ?
C12 C15 1.509(3) . ?
C13 C14 1.385(4) . ?
C13 H13 0.95 . ?
C14 N2 1.328(4) . ?
C14 H14 0.95 . ?
C15 C15 1.531(5) 2_666 ?
C15 H15A 0.99 . ?
C15 H15B 0.99 . ?
B1 B7 1.767(5) . ?
B1 B8 1.770(4) . ?
B1 B2 1.780(5) . ?
B1 B4 1.788(5) . ?
B1 B3 1.790(5) . ?
B1 H1 1.12 . ?
B2 B5 1.773(4) . ?
B2 B6 1.785(4) . ?
B2 B3 1.792(5) . ?
B2 B4 1.793(5) . ?
B2 H2 1.12 . ?
B3 B9 1.772(4) . ?
B3 B7 1.775(5) . ?
B3 B6 1.784(5) . ?
B3 H3A 1.12 . ?
B4 B10 1.771(4) . ?
B4 B8 1.772(5) . ?
B4 B5 1.777(4) . ?
B4 H4A 1.12 . ?
B5 B6 1.770(4) . ?
B5 B10 1.776(4) . ?
B5 H5A 1.12 . ?
B6 B9 1.772(4) . ?
B6 H6 1.12 . ?
B7 B8 1.778(5) . ?
B7 B9 1.785(5) . ?
B7 H7A 1.12 . ?
B8 B10 1.776(4) . ?
B8 H8A 1.12 . ?
B9 H9 1.12 . ?
B10 H10A 1.12 . ?

loop_
_geom_torsion_atom_site_label_1
_geom_torsion_atom_site_label_2
_geom_torsion_atom_site_label_3
_geom_torsion_atom_site_label_4
_geom_torsion
_geom_torsion_site_symmetry_1
_geom_torsion_site_symmetry_2
_geom_torsion_site_symmetry_3
_geom_torsion_site_symmetry_4
_geom_torsion_publ_flag
B6 C1 C3 B8 67.9(3) . . . . ?
B5 C1 C3 B8 1.0(3) . . . . ?
B9 C1 C3 B8 107.9(2) . . . . ?
B10 C1 C3 B8 -39.0(2) . . . . ?
Te1 C1 C3 B8 -139.93(18) . . . . ?
B6 C1 C3 B7 -1.1(3) . . . . ?
B5 C1 C3 B7 -67.9(3) . . . . ?
B9 C1 C3 B7 38.9(2) . . . . ?
B10 C1 C3 B7 -107.9(2) . . . . ?
Te1 C1 C3 B7 151.13(18) . . . . ?
B6 C1 C3 B10 106.9(2) . . . . ?
B5 C1 C3 B10 40.01(19) . . . . ?
B9 C1 C3 B10 146.9(2) . . . . ?
Te1 C1 C3 B10 -100.92(18) . . . . ?
B6 C1 C3 B9 -39.99(19) . . . . ?
B5 C1 C3 B9 -106.9(2) . . . . ?
B10 C1 C3 B9 -146.9(2) . . . . ?
Te1 C1 C3 B9 112.19(19) . . . . ?
N1 C4 C5 C6 -0.4(5) . . . . ?
C4 C5 C6 C7 0.2(4) . . . . ?
C4 C5 C6 C9 -178.7(3) . . . . ?
C5 C6 C7 C8 0.0(4) . . . . ?
C9 C6 C7 C8 178.8(3) . . . . ?
C6 C7 C8 N1 0.0(5) . . . . ?
C5 C6 C9 C9 77.3(4) . . . 2_575 ?
C7 C6 C9 C9 -101.5(4) . . . 2_575 ?
N2 C10 C11 C12 0.7(5) . . . . ?
C10 C11 C12 C13 -0.1(5) . . . . ?
C10 C11 C12 C15 -178.1(3) . . . . ?
C11 C12 C13 C14 -0.4(4) . . . . ?
C15 C12 C13 C14 177.6(3) . . . . ?
C12 C13 C14 N2 0.3(5) . . . . ?
C13 C12 C15 C15 -91.2(4) . . . 2_666 ?
C11 C12 C15 C15 86.7(4) . . . 2_666 ?
B7 B1 B2 B5 63.4(3) . . . . ?
B8 B1 B2 B5 -0.5(3) . . . . ?
B4 B1 B2 B5 -37.6(2) . . . . ?
B3 B1 B2 B5 100.6(2) . . . . ?
B7 B1 B2 B6 0.5(3) . . . . ?
B8 B1 B2 B6 -63.4(3) . . . . ?
B4 B1 B2 B6 -100.6(2) . . . . ?
B3 B1 B2 B6 37.7(2) . . . . ?
B7 B1 B2 B3 -37.2(2) . . . . ?
B8 B1 B2 B3 -101.1(2) . . . . ?
B4 B1 B2 B3 -138.2(2) . . . . ?
B7 B1 B2 B4 101.0(2) . . . . ?
B8 B1 B2 B4 37.1(2) . . . . ?
B3 B1 B2 B4 138.2(2) . . . . ?
B7 B1 B3 B9 37.7(2) . . . . ?
B8 B1 B3 B9 0.3(3) . . . . ?
B2 B1 B3 B9 -100.6(2) . . . . ?
B4 B1 B3 B9 -63.0(3) . . . . ?
B8 B1 B3 B7 -37.4(2) . . . . ?
B2 B1 B3 B7 -138.3(2) . . . . ?
B4 B1 B3 B7 -100.7(2) . . . . ?
B7 B1 B3 B6 100.7(2) . . . . ?
B8 B1 B3 B6 63.3(3) . . . . ?
B2 B1 B3 B6 -37.6(2) . . . . ?
B4 B1 B3 B6 0.0(3) . . . . ?
B7 B1 B3 B2 138.3(2) . . . . ?
B8 B1 B3 B2 100.9(2) . . . . ?
B4 B1 B3 B2 37.6(2) . . . . ?
B5 B2 B3 B9 0.0(3) . . . . ?
B1 B2 B3 B9 100.5(2) . . . . ?
B6 B2 B3 B9 -37.1(2) . . . . ?
B4 B2 B3 B9 63.1(3) . . . . ?
B5 B2 B3 B7 -63.7(3) . . . . ?
B1 B2 B3 B7 36.8(2) . . . . ?
B6 B2 B3 B7 -100.8(2) . . . . ?
B4 B2 B3 B7 -0.6(3) . . . . ?
B5 B2 B3 B6 37.1(2) . . . . ?
B1 B2 B3 B6 137.6(2) . . . . ?
B4 B2 B3 B6 100.2(2) . . . . ?
B5 B2 B3 B1 -100.6(2) . . . . ?
B6 B2 B3 B1 -137.6(2) . . . . ?
B4 B2 B3 B1 -37.41(19) . . . . ?
B7 B1 B4 B10 -0.4(3) . . . . ?
B8 B1 B4 B10 -37.8(2) . . . . ?
B2 B1 B4 B10 100.6(2) . . . . ?
B3 B1 B4 B10 63.0(3) . . . . ?
B7 B1 B4 B8 37.4(2) . . . . ?
B2 B1 B4 B8 138.4(2) . . . . ?
B3 B1 B4 B8 100.8(2) . . . . ?
B7 B1 B4 B5 -63.6(3) . . . . ?
B8 B1 B4 B5 -101.0(2) . . . . ?
B2 B1 B4 B5 37.39(19) . . . . ?
B3 B1 B4 B5 -0.2(3) . . . . ?
B7 B1 B4 B2 -101.0(2) . . . . ?
B8 B1 B4 B2 -138.4(2) . . . . ?
B3 B1 B4 B2 -37.6(2) . . . . ?
B5 B2 B4 B10 37.3(2) . . . . ?
B1 B2 B4 B10 -100.3(2) . . . . ?
B6 B2 B4 B10 0.3(3) . . . . ?
B3 B2 B4 B10 -62.9(3) . . . . ?
B5 B2 B4 B8 100.8(2) . . . . ?
B1 B2 B4 B8 -36.91(19) . . . . ?
B6 B2 B4 B8 63.7(3) . . . . ?
B3 B2 B4 B8 0.5(3) . . . . ?
B1 B2 B4 B5 -137.7(2) . . . . ?
B6 B2 B4 B5 -37.0(2) . . . . ?
B3 B2 B4 B5 -100.2(2) . . . . ?
B5 B2 B4 B1 137.7(2) . . . . ?
B6 B2 B4 B1 100.7(2) . . . . ?
B3 B2 B4 B1 37.4(2) . . . . ?
C3 C1 B5 B6 103.0(2) . . . . ?
B9 C1 B5 B6 36.9(2) . . . . ?
B10 C1 B5 B6 142.2(2) . . . . ?
Te1 C1 B5 B6 -116.8(2) . . . . ?
C3 C1 B5 B2 63.2(2) . . . . ?
B6 C1 B5 B2 -39.7(2) . . . . ?
B9 C1 B5 B2 -2.9(3) . . . . ?
B10 C1 B5 B2 102.4(2) . . . . ?
Te1 C1 B5 B2 -156.52(17) . . . . ?
C3 C1 B5 B10 -39.19(19) . . . . ?
B6 C1 B5 B10 -142.2(2) . . . . ?
B9 C1 B5 B10 -105.3(2) . . . . ?
Te1 C1 B5 B10 101.06(18) . . . . ?
C3 C1 B5 B4 0.0(3) . . . . ?
B6 C1 B5 B4 -103.0(2) . . . . ?
B9 C1 B5 B4 -66.2(3) . . . . ?
B10 C1 B5 B4 39.14(19) . . . . ?
Te1 C1 B5 B4 140.21(17) . . . . ?
B1 B2 B5 C1 -61.8(3) . . . . ?
B6 B2 B5 C1 38.84(18) . . . . ?
B3 B2 B5 C1 1.7(3) . . . . ?
B4 B2 B5 C1 -99.5(2) . . . . ?
B1 B2 B5 B6 -100.6(2) . . . . ?
B3 B2 B5 B6 -37.2(2) . . . . ?
B4 B2 B5 B6 -138.3(2) . . . . ?
B1 B2 B5 B10 0.4(3) . . . . ?
B6 B2 B5 B10 101.0(2) . . . . ?
B3 B2 B5 B10 63.8(3) . . . . ?
B4 B2 B5 B10 -37.4(2) . . . . ?
B1 B2 B5 B4 37.7(2) . . . . ?
B6 B2 B5 B4 138.3(2) . . . . ?
B3 B2 B5 B4 101.2(2) . . . . ?
B10 B4 B5 C1 -38.85(19) . . . . ?
B8 B4 B5 C1 -0.9(3) . . . . ?
B1 B4 B5 C1 61.9(3) . . . . ?
B2 B4 B5 C1 99.4(2) . . . . ?
B10 B4 B5 B6 -100.5(2) . . . . ?
B8 B4 B5 B6 -62.5(3) . . . . ?
B1 B4 B5 B6 0.3(3) . . . . ?
B2 B4 B5 B6 37.7(2) . . . . ?
B10 B4 B5 B2 -138.2(2) . . . . ?
B8 B4 B5 B2 -100.2(2) . . . . ?
B1 B4 B5 B2 -37.4(2) . . . . ?
B8 B4 B5 B10 38.0(2) . . . . ?
B1 B4 B5 B10 100.8(2) . . . . ?
B2 B4 B5 B10 138.2(2) . . . . ?
C3 C1 B6 B5 -102.2(2) . . . . ?
B9 C1 B6 B5 -141.6(2) . . . . ?
B10 C1 B6 B5 -36.5(2) . . . . ?
Te1 C1 B6 B5 108.1(2) . . . . ?
C3 C1 B6 B9 39.4(2) . . . . ?
B5 C1 B6 B9 141.6(2) . . . . ?
B10 C1 B6 B9 105.2(2) . . . . ?
Te1 C1 B6 B9 -110.3(2) . . . . ?
C3 C1 B6 B3 -0.1(3) . . . . ?
B5 C1 B6 B3 102.1(2) . . . . ?
B9 C1 B6 B3 -39.5(2) . . . . ?
B10 C1 B6 B3 65.6(3) . . . . ?
Te1 C1 B6 B3 -149.80(18) . . . . ?
C3 C1 B6 B2 -62.8(2) . . . . ?
B5 C1 B6 B2 39.35(19) . . . . ?
B9 C1 B6 B2 -102.3(2) . . . . ?
B10 C1 B6 B2 2.9(3) . . . . ?
Te1 C1 B6 B2 147.43(18) . . . . ?
B2 B5 B6 C1 135.0(2) . . . . ?
B10 B5 B6 C1 33.69(18) . . . . ?
B4 B5 B6 C1 97.2(2) . . . . ?
C1 B5 B6 B9 -34.20(18) . . . . ?
B2 B5 B6 B9 100.8(2) . . . . ?
B10 B5 B6 B9 -0.5(3) . . . . ?
B4 B5 B6 B9 63.0(3) . . . . ?
C1 B5 B6 B3 -97.5(2) . . . . ?
B2 B5 B6 B3 37.5(2) . . . . ?
B10 B5 B6 B3 -63.8(2) . . . . ?
B4 B5 B6 B3 -0.3(3) . . . . ?
C1 B5 B6 B2 -135.0(2) . . . . ?
B10 B5 B6 B2 -101.3(2) . . . . ?
B4 B5 B6 B2 -37.8(2) . . . . ?
B9 B3 B6 C1 39.29(19) . . . . ?
B7 B3 B6 C1 1.1(3) . . . . ?
B1 B3 B6 C1 -61.5(3) . . . . ?
B2 B3 B6 C1 -99.0(2) . . . . ?
B9 B3 B6 B5 101.0(2) . . . . ?
B7 B3 B6 B5 62.8(3) . . . . ?
B1 B3 B6 B5 0.2(3) . . . . ?
B2 B3 B6 B5 -37.3(2) . . . . ?
B7 B3 B6 B9 -38.2(2) . . . . ?
B1 B3 B6 B9 -100.8(2) . . . . ?
B2 B3 B6 B9 -138.3(2) . . . . ?
B9 B3 B6 B2 138.3(2) . . . . ?
B7 B3 B6 B2 100.1(2) . . . . ?
B1 B3 B6 B2 37.5(2) . . . . ?
B5 B2 B6 C1 -38.90(19) . . . . ?
B1 B2 B6 C1 61.5(3) . . . . ?
B3 B2 B6 C1 99.3(2) . . . . ?
B4 B2 B6 C1 -1.8(3) . . . . ?
B1 B2 B6 B5 100.4(2) . . . . ?
B3 B2 B6 B5 138.2(2) . . . . ?
B4 B2 B6 B5 37.1(2) . . . . ?
B5 B2 B6 B9 -101.0(2) . . . . ?
B1 B2 B6 B9 -0.6(3) . . . . ?
B3 B2 B6 B9 37.2(2) . . . . ?
B4 B2 B6 B9 -64.0(3) . . . . ?
B5 B2 B6 B3 -138.2(2) . . . . ?
B1 B2 B6 B3 -37.8(2) . . . . ?
B4 B2 B6 B3 -101.2(2) . . . . ?
C1 C3 B7 B1 64.6(3) . . . . ?
B8 C3 B7 B1 -40.1(2) . . . . ?
B10 C3 B7 B1 -3.6(3) . . . . ?
B9 C3 B7 B1 102.9(2) . . . . ?
C1 C3 B7 B3 1.7(3) . . . . ?
B8 C3 B7 B3 -103.0(2) . . . . ?
B10 C3 B7 B3 -66.5(3) . . . . ?
B9 C3 B7 B3 40.0(2) . . . . ?
C1 C3 B7 B8 104.7(2) . . . . ?
B10 C3 B7 B8 36.6(2) . . . . ?
B9 C3 B7 B8 143.0(2) . . . . ?
C1 C3 B7 B9 -38.3(2) . . . . ?
B8 C3 B7 B9 -143.0(2) . . . . ?
B10 C3 B7 B9 -106.4(2) . . . . ?
B8 B1 B7 C3 39.4(2) . . . . ?
B2 B1 B7 C3 -61.6(3) . . . . ?
B4 B1 B7 C3 2.2(3) . . . . ?
B3 B1 B7 C3 -99.1(2) . . . . ?
B8 B1 B7 B3 138.4(2) . . . . ?
B2 B1 B7 B3 37.4(2) . . . . ?
B4 B1 B7 B3 101.3(2) . . . . ?
B2 B1 B7 B8 -101.0(2) . . . . ?
B4 B1 B7 B8 -37.1(2) . . . . ?
B3 B1 B7 B8 -138.4(2) . . . . ?
B8 B1 B7 B9 100.9(2) . . . . ?
B2 B1 B7 B9 -0.1(3) . . . . ?
B4 B1 B7 B9 63.7(3) . . . . ?
B3 B1 B7 B9 -37.5(2) . . . . ?
B9 B3 B7 C3 -39.6(2) . . . . ?
B6 B3 B7 C3 -1.7(3) . . . . ?
B1 B3 B7 C3 98.3(2) . . . . ?
B2 B3 B7 C3 61.4(3) . . . . ?
B9 B3 B7 B1 -137.9(2) . . . . ?
B6 B3 B7 B1 -100.0(2) . . . . ?
B2 B3 B7 B1 -36.9(2) . . . . ?
B9 B3 B7 B8 -100.6(2) . . . . ?
B6 B3 B7 B8 -62.7(3) . . . . ?
B1 B3 B7 B8 37.3(2) . . . . ?
B2 B3 B7 B8 0.4(3) . . . . ?
B6 B3 B7 B9 37.9(2) . . . . ?
B1 B3 B7 B9 137.9(2) . . . . ?
B2 B3 B7 B9 101.0(2) . . . . ?
C1 C3 B8 B1 -64.3(3) . . . . ?
B7 C3 B8 B1 40.0(2) . . . . ?
B10 C3 B8 B1 -102.8(2) . . . . ?
B9 C3 B8 B1 3.5(3) . . . . ?
C1 C3 B8 B4 -1.5(3) . . . . ?
B7 C3 B8 B4 102.9(2) . . . . ?
B10 C3 B8 B4 -40.0(2) . . . . ?
B9 C3 B8 B4 66.4(3) . . . . ?
C1 C3 B8 B10 38.5(2) . . . . ?
B7 C3 B8 B10 142.9(2) . . . . ?
B9 C3 B8 B10 106.4(2) . . . . ?
C1 C3 B8 B7 -104.4(2) . . . . ?
B10 C3 B8 B7 -142.9(2) . . . . ?
B9 C3 B8 B7 -36.5(2) . . . . ?
B7 B1 B8 C3 -39.4(2) . . . . ?
B2 B1 B8 C3 61.6(3) . . . . ?
B4 B1 B8 C3 99.0(2) . . . . ?
B3 B1 B8 C3 -2.2(3) . . . . ?
B7 B1 B8 B4 -138.4(2) . . . . ?
B2 B1 B8 B4 -37.4(2) . . . . ?
B3 B1 B8 B4 -101.2(2) . . . . ?
B7 B1 B8 B10 -100.6(2) . . . . ?
B2 B1 B8 B10 0.4(3) . . . . ?
B4 B1 B8 B10 37.8(2) . . . . ?
B3 B1 B8 B10 -63.4(3) . . . . ?
B2 B1 B8 B7 101.0(2) . . . . ?
B4 B1 B8 B7 138.4(2) . . . . ?
B3 B1 B8 B7 37.2(2) . . . . ?
B10 B4 B8 C3 39.36(19) . . . . ?
B5 B4 B8 C3 1.4(3) . . . . ?
B1 B4 B8 C3 -98.3(2) . . . . ?
B2 B4 B8 C3 -61.4(3) . . . . ?
B10 B4 B8 B1 137.7(2) . . . . ?
B5 B4 B8 B1 99.7(2) . . . . ?
B2 B4 B8 B1 36.9(2) . . . . ?
B5 B4 B8 B10 -38.0(2) . . . . ?
B1 B4 B8 B10 -137.7(2) . . . . ?
B2 B4 B8 B10 -100.8(2) . . . . ?
B10 B4 B8 B7 100.5(2) . . . . ?
B5 B4 B8 B7 62.5(3) . . . . ?
B1 B4 B8 B7 -37.2(2) . . . . ?
B2 B4 B8 B7 -0.3(3) . . . . ?
B1 B7 B8 C3 133.8(2) . . . . ?
B3 B7 B8 C3 96.2(2) . . . . ?
B9 B7 B8 C3 32.87(19) . . . . ?
C3 B7 B8 B1 -133.8(2) . . . . ?
B3 B7 B8 B1 -37.6(2) . . . . ?
B9 B7 B8 B1 -100.9(2) . . . . ?
C3 B7 B8 B4 -96.2(2) . . . . ?
B1 B7 B8 B4 37.6(2) . . . . ?
B3 B7 B8 B4 -0.1(3) . . . . ?
B9 B7 B8 B4 -63.3(3) . . . . ?
C3 B7 B8 B10 -32.80(19) . . . . ?
B1 B7 B8 B10 101.0(2) . . . . ?
B3 B7 B8 B10 63.4(3) . . . . ?
B9 B7 B8 B10 0.1(3) . . . . ?
B8 C3 B9 C1 -102.7(2) . . . . ?
B7 C3 B9 C1 -139.2(2) . . . . ?
B10 C3 B9 C1 -32.08(19) . . . . ?
C1 C3 B9 B6 36.80(18) . . . . ?
B8 C3 B9 B6 -65.9(3) . . . . ?
B7 C3 B9 B6 -102.4(2) . . . . ?
B10 C3 B9 B6 4.7(3) . . . . ?
C1 C3 B9 B3 99.3(2) . . . . ?
B8 C3 B9 B3 -3.3(3) . . . . ?
B7 C3 B9 B3 -39.9(2) . . . . ?
B10 C3 B9 B3 67.3(3) . . . . ?
C1 C3 B9 B7 139.2(2) . . . . ?
B8 C3 B9 B7 36.5(2) . . . . ?
B10 C3 B9 B7 107.1(2) . . . . ?
B6 C1 B9 C3 137.0(2) . . . . ?
B5 C1 B9 C3 100.1(2) . . . . ?
B10 C1 B9 C3 31.26(19) . . . . ?
Te1 C1 B9 C3 -106.84(19) . . . . ?
C3 C1 B9 B6 -137.0(2) . . . . ?
B5 C1 B9 B6 -36.9(2) . . . . ?
B10 C1 B9 B6 -105.7(2) . . . . ?
Te1 C1 B9 B6 116.2(2) . . . . ?
C3 C1 B9 B3 -97.2(2) . . . . ?
B6 C1 B9 B3 39.8(2) . . . . ?
B5 C1 B9 B3 2.9(3) . . . . ?
B10 C1 B9 B3 -65.9(3) . . . . ?
Te1 C1 B9 B3 155.98(18) . . . . ?
C3 C1 B9 B7 -34.96(18) . . . . ?
B6 C1 B9 B7 102.0(2) . . . . ?
B5 C1 B9 B7 65.1(3) . . . . ?
B10 C1 B9 B7 -3.7(3) . . . . ?
Te1 C1 B9 B7 -141.80(17) . . . . ?
C1 B6 B9 C3 -36.37(17) . . . . ?
B5 B6 B9 C3 -2.3(3) . . . . ?
B3 B6 B9 C3 98.4(2) . . . . ?
B2 B6 B9 C3 61.0(2) . . . . ?
B5 B6 B9 C1 34.03(18) . . . . ?
B3 B6 B9 C1 134.8(2) . . . . ?
B2 B6 B9 C1 97.4(2) . . . . ?
C1 B6 B9 B3 -134.8(2) . . . . ?
B5 B6 B9 B3 -100.8(2) . . . . ?
B2 B6 B9 B3 -37.4(2) . . . . ?
C1 B6 B9 B7 -96.8(2) . . . . ?
B5 B6 B9 B7 -62.8(3) . . . . ?
B3 B6 B9 B7 38.0(2) . . . . ?
B2 B6 B9 B7 0.5(3) . . . . ?
B7 B3 B9 C3 39.0(2) . . . . ?
B6 B3 B9 C3 -98.4(2) . . . . ?
B1 B3 B9 C3 1.7(3) . . . . ?
B2 B3 B9 C3 -61.2(3) . . . . ?
B7 B3 B9 C1 98.6(2) . . . . ?
B6 B3 B9 C1 -38.80(19) . . . . ?
B1 B3 B9 C1 61.3(3) . . . . ?
B2 B3 B9 C1 -1.6(3) . . . . ?
B7 B3 B9 B6 137.4(2) . . . . ?
B1 B3 B9 B6 100.1(2) . . . . ?
B2 B3 B9 B6 37.2(2) . . . . ?
B6 B3 B9 B7 -137.4(2) . . . . ?
B1 B3 B9 B7 -37.3(2) . . . . ?
B2 B3 B9 B7 -100.2(2) . . . . ?
B1 B7 B9 C3 -96.0(2) . . . . ?
B3 B7 B9 C3 -134.0(2) . . . . ?
B8 B7 B9 C3 -32.64(19) . . . . ?
C3 B7 B9 C1 34.73(18) . . . . ?
B1 B7 B9 C1 -61.3(3) . . . . ?
B3 B7 B9 C1 -99.3(2) . . . . ?
B8 B7 B9 C1 2.1(3) . . . . ?
C3 B7 B9 B6 95.8(2) . . . . ?
B1 B7 B9 B6 -0.3(3) . . . . ?
B3 B7 B9 B6 -38.2(2) . . . . ?
B8 B7 B9 B6 63.1(3) . . . . ?
C3 B7 B9 B3 134.0(2) . . . . ?
B1 B7 B9 B3 38.0(2) . . . . ?
B8 B7 B9 B3 101.4(2) . . . . ?
B8 C3 B10 C1 139.2(2) . . . . ?
B7 C3 B10 C1 102.6(2) . . . . ?
B9 C3 B10 C1 31.96(19) . . . . ?
C1 C3 B10 B4 -99.2(2) . . . . ?
B8 C3 B10 B4 40.0(2) . . . . ?
B7 C3 B10 B4 3.3(3) . . . . ?
B9 C3 B10 B4 -67.3(3) . . . . ?
C1 C3 B10 B8 -139.2(2) . . . . ?
B7 C3 B10 B8 -36.6(2) . . . . ?
B9 C3 B10 B8 -107.2(2) . . . . ?
C1 C3 B10 B5 -36.98(17) . . . . ?
B8 C3 B10 B5 102.2(2) . . . . ?
B7 C3 B10 B5 65.6(3) . . . . ?
B9 C3 B10 B5 -5.0(3) . . . . ?
B6 C1 B10 C3 -100.3(2) . . . . ?
B5 C1 B10 C3 -136.83(19) . . . . ?
B9 C1 B10 C3 -31.45(19) . . . . ?
Te1 C1 B10 C3 110.50(17) . . . . ?
C3 C1 B10 B4 97.6(2) . . . . ?
B6 C1 B10 B4 -2.7(3) . . . . ?
B5 C1 B10 B4 -39.22(19) . . . . ?
B9 C1 B10 B4 66.2(3) . . . . ?
Te1 C1 B10 B4 -151.89(17) . . . . ?
C3 C1 B10 B8 35.21(18) . . . . ?
B6 C1 B10 B8 -65.1(3) . . . . ?
B5 C1 B10 B8 -101.6(2) . . . . ?
B9 C1 B10 B8 3.8(3) . . . . ?
Te1 C1 B10 B8 145.72(17) . . . . ?
C3 C1 B10 B5 136.83(19) . . . . ?
B6 C1 B10 B5 36.5(2) . . . . ?
B9 C1 B10 B5 105.4(2) . . . . ?
Te1 C1 B10 B5 -112.67(17) . . . . ?
B8 B4 B10 C3 -39.2(2) . . . . ?
B5 B4 B10 C3 98.3(2) . . . . ?
B1 B4 B10 C3 -1.6(3) . . . . ?
B2 B4 B10 C3 61.2(3) . . . . ?
B8 B4 B10 C1 -99.1(2) . . . . ?
B5 B4 B10 C1 38.43(19) . . . . ?
B1 B4 B10 C1 -61.5(3) . . . . ?
B2 B4 B10 C1 1.3(3) . . . . ?
B5 B4 B10 B8 137.5(2) . . . . ?
B1 B4 B10 B8 37.5(2) . . . . ?
B2 B4 B10 B8 100.4(2) . . . . ?
B8 B4 B10 B5 -137.5(2) . . . . ?
B1 B4 B10 B5 -100.0(2) . . . . ?
B2 B4 B10 B5 -37.1(2) . . . . ?
B1 B8 B10 C3 95.9(3) . . . . ?
B4 B8 B10 C3 134.1(2) . . . . ?
B7 B8 B10 C3 32.7(2) . . . . ?
C3 B8 B10 C1 -34.93(18) . . . . ?
B1 B8 B10 C1 61.0(3) . . . . ?
B4 B8 B10 C1 99.1(2) . . . . ?
B7 B8 B10 C1 -2.2(3) . . . . ?
C3 B8 B10 B4 -134.1(2) . . . . ?
B1 B8 B10 B4 -38.1(2) . . . . ?
B7 B8 B10 B4 -101.3(2) . . . . ?
C3 B8 B10 B5 -96.1(2) . . . . ?
B1 B8 B10 B5 -0.2(3) . . . . ?
B4 B8 B10 B5 37.9(2) . . . . ?
B7 B8 B10 B5 -63.4(3) . . . . ?
C1 B5 B10 C3 36.63(17) . . . . ?
B6 B5 B10 C3 3.2(2) . . . . ?
B2 B5 B10 C3 -60.9(2) . . . . ?
B4 B5 B10 C3 -98.7(2) . . . . ?
B6 B5 B10 C1 -33.46(18) . . . . ?
B2 B5 B10 C1 -97.6(2) . . . . ?
B4 B5 B10 C1 -135.3(2) . . . . ?
C1 B5 B10 B4 135.3(2) . . . . ?
B6 B5 B10 B4 101.9(2) . . . . ?
B2 B5 B10 B4 37.8(2) . . . . ?
C1 B5 B10 B8 97.5(2) . . . . ?
B6 B5 B10 B8 64.0(3) . . . . ?
B2 B5 B10 B8 -0.1(3) . . . . ?
B4 B5 B10 B8 -37.9(2) . . . . ?
C5 C4 N1 C8 0.4(5) . . . . ?
C7 C8 N1 C4 -0.2(5) . . . . ?
C13 C14 N2 C10 0.4(5) . . . . ?
C11 C10 N2 C14 -0.9(5) . . . . ?
